data_1558423
loop_
_publ_author_name
'Gini, Andrea'
'Paraja, Miguel'
'Galm\'es, Bartomeu'
'Besnard, Celine'
'Poblador-Bahamonde, Amalia I.'
'Sakai, Naomi'
'Frontera, Antonio'
'Matile, Stefan'

_publ_section_title
;
 Pnictogen-bonding catalysis: brevetoxin-type polyether cyclizations
;
_journal_name_full 'Chemical Science'
_journal_paper_doi 10.1039/D0SC02551H
_journal_year 2020
_chemical_formula_moiety 'C18 H6 F9 Sb'
_chemical_formula_sum 'C18 H6 F9 Sb'
_chemical_formula_weight 514.98
_space_group_crystal_system orthorhombic
_space_group_IT_number 62
_space_group_name_Hall '-P 2ac 2n'
_space_group_name_H-M_alt 'P n m a'
_atom_sites_solution_hydrogens geom
_atom_sites_solution_primary dual
_audit_creation_date 2020-01-08
_audit_creation_method
;
Olex2 1.3
(compiled Nov 21 2019 18:26:39 for OlexSys, GUI svn.r6003)
;
_audit_update_record
;
2020-04-26 deposited with the CCDC.	2020-06-17 downloaded from the CCDC.
;
_cell_angle_alpha 90
_cell_angle_beta 90
_cell_angle_gamma 90
_cell_formula_units_Z 4
_cell_length_a 10.2444(2)
_cell_length_b 17.0576(3)
_cell_length_c 9.53580(10)
_cell_measurement_reflns_used 16574
_cell_measurement_temperature 149.99(10)
_cell_measurement_theta_max 32.9940
_cell_measurement_theta_min 2.9030
_cell_volume 1666.33(5)
_computing_cell_refinement 'CrysAlisPro 1.171.41.51a (Rigaku OD, 2019)'
_computing_data_collection 'CrysAlisPro 1.171.41.51a (Rigaku OD, 2019)'
_computing_data_reduction 'CrysAlisPro 1.171.41.51a (Rigaku OD, 2019)'
_computing_molecular_graphics 'Olex2 1.3 (Dolomanov et al., 2009)'
_computing_publication_material 'Olex2 1.3 (Dolomanov et al., 2009)'
_computing_structure_refinement 'SHELXL 2018/3 (Sheldrick, 2015)'
_computing_structure_solution 'SHELXT  (Sheldrick, 2015)'
_diffrn_ambient_environment N~2~
_diffrn_ambient_temperature 149.99(10)
_diffrn_detector 'Hybrid Pixel Array Detector'
_diffrn_detector_area_resol_mean 10.0000
_diffrn_detector_type HyPix-Arc
_diffrn_measured_fraction_theta_full 1.000
_diffrn_measured_fraction_theta_max 0.934
_diffrn_measurement_details
;
List of Runs (angles in degrees, time in seconds):

  # Type    Start    End  Width  t~exp~   \w     \q     \k     \f   Frames
#--------------------------------------------------------------------------
  1  \w     -1.00  45.00   0.50    3.00    --    0.03  57.00-120.00   92
  2  \w    -22.00  21.00   0.50    3.00    --    0.03 -99.00 120.00   86
  3  \w    -18.00  21.00   0.50    3.00    --    0.03 -99.00 150.00   78
  4  \w    -23.00  20.00   0.50    3.00    --    0.03 -99.00  60.00   86
  5  \w    -29.00   4.00   0.50    3.00    --    0.03 -24.00  10.00   66
  6  \w    -17.00  11.00   0.50    3.00    --    0.03 -99.00 -60.00   56
  7  \w     -9.00  50.00   0.50    3.00    --    0.03  24.00 174.00  118
;
_diffrn_measurement_device 'four-circle diffractometer'
_diffrn_measurement_device_type 'XtaLAB Synergy, Dualflex, HyPix-Arc'
_diffrn_measurement_method '\w scans'
_diffrn_orient_matrix_type 'CrysAlisPro convention (1999,Acta A55,543-557)'
_diffrn_orient_matrix_UB_11 -0.0602606000
_diffrn_orient_matrix_UB_12 0.0006527000
_diffrn_orient_matrix_UB_13 0.0365879000
_diffrn_orient_matrix_UB_21 0.0320562000
_diffrn_orient_matrix_UB_22 -0.0131083000
_diffrn_orient_matrix_UB_23 0.0615565000
_diffrn_orient_matrix_UB_31 0.0116538000
_diffrn_orient_matrix_UB_32 0.0394850000
_diffrn_orient_matrix_UB_33 0.0199224000
_diffrn_radiation_monochromator mirror
_diffrn_radiation_probe x-ray
_diffrn_radiation_type 'Mo K\a'
_diffrn_radiation_wavelength 0.71073
_diffrn_reflns_av_R_equivalents 0.0273
_diffrn_reflns_av_unetI/netI 0.0148
_diffrn_reflns_Laue_measured_fraction_full 1.000
_diffrn_reflns_Laue_measured_fraction_max 0.934
_diffrn_reflns_limit_h_max 15
_diffrn_reflns_limit_h_min -15
_diffrn_reflns_limit_k_max 22
_diffrn_reflns_limit_k_min -25
_diffrn_reflns_limit_l_max 14
_diffrn_reflns_limit_l_min -14
_diffrn_reflns_number 22146
_diffrn_reflns_point_group_measured_fraction_full 1.000
_diffrn_reflns_point_group_measured_fraction_max 0.934
_diffrn_reflns_theta_full 25.242
_diffrn_reflns_theta_max 33.233
_diffrn_reflns_theta_min 2.388
_diffrn_source 'micro-focus sealed X-ray tube'
_diffrn_source_type 'PhotonJet (Mo) X-ray Source'
_exptl_absorpt_coefficient_mu 1.751
_exptl_absorpt_correction_T_max 1.000
_exptl_absorpt_correction_T_min 0.184
_exptl_absorpt_correction_type gaussian
_exptl_absorpt_process_details
;
CrysAlisPro 1.171.41.51a (Rigaku Oxford Diffraction, 2019)
Numerical absorption correction based on gaussian integration over
			a multifaceted crystal model
Empirical absorption correction using spherical harmonics,
 implemented in SCALE3 ABSPACK scaling algorithm.
;
_exptl_crystal_colour yellow
_exptl_crystal_colour_primary yellow
_exptl_crystal_density_diffrn 2.053
_exptl_crystal_description block
_exptl_crystal_F_000 984
_exptl_crystal_size_max 0.601
_exptl_crystal_size_mid 0.384
_exptl_crystal_size_min 0.179
_refine_diff_density_max 0.572
_refine_diff_density_min -0.634
_refine_diff_density_rms 0.073
_refine_ls_extinction_method none
_refine_ls_goodness_of_fit_ref 1.053
_refine_ls_hydrogen_treatment constr
_refine_ls_matrix_type full
_refine_ls_number_parameters 133
_refine_ls_number_reflns 3079
_refine_ls_number_restraints 0
_refine_ls_restrained_S_all 1.053
_refine_ls_R_factor_all 0.0212
_refine_ls_R_factor_gt 0.0191
_refine_ls_shift/su_max 0.002
_refine_ls_shift/su_mean 0.000
_refine_ls_structure_factor_coef Fsqd
_refine_ls_weighting_details 'w=1/[\s^2^(Fo^2^)+(0.0247P)^2^+0.9280P] where P=(Fo^2^+2Fc^2^)/3'
_refine_ls_weighting_scheme calc
_refine_ls_wR_factor_gt 0.0486
_refine_ls_wR_factor_ref 0.0495
_reflns_Friedel_coverage 0.000
_reflns_number_gt 2858
_reflns_number_total 3079
_reflns_threshold_expression 'I > 2\s(I)'
_cod_data_source_file d0sc02551h2.cif
_cod_data_source_block agn-02-15a
_cod_database_code 1558423
_shelx_shelxl_version_number 2018/3
_chemical_oxdiff_formula 'Sb1 C18 F9 H6'
_shelx_space_group_comment
;
The symmetry employed for this shelxl refinement is uniquely defined
by the following loop, which should always be used as a source of
symmetry information in preference to the above space-group names.
They are only intended as comments.
;
_reflns_odcompleteness_completeness 99.80
_reflns_odcompleteness_iscentric 1
_reflns_odcompleteness_theta 26.32
_olex2_refinement_description
;
1. Fixed Uiso
 At 1.2 times of:
  All C(H) groups
2.a Aromatic/amide H refined with riding coordinates:
 C9(H9), C7(H7), C3(H3)
;
_olex2_submission_special_instructions 'No special instructions were received'
_oxdiff_exptl_absorpt_empirical_details
;
Empirical correction (ABSPACK) includes:
- Absorption correction using spherical harmonics
- Frame scaling
;
_oxdiff_exptl_absorpt_empirical_full_max 1.358
_oxdiff_exptl_absorpt_empirical_full_min 0.842

loop_
_space_group_symop_operation_xyz
'x, y, z'
'-x+1/2, -y, z+1/2'
'-x, y+1/2, -z'
'x+1/2, -y+1/2, -z+1/2'
'-x, -y, -z'
'x-1/2, y, -z-1/2'
'x, -y-1/2, z'
'-x-1/2, y-1/2, z-1/2'

loop_
_atom_site_label
_atom_site_type_symbol
_atom_site_fract_x
_atom_site_fract_y
_atom_site_fract_z
_atom_site_U_iso_or_equiv
_atom_site_adp_type
_atom_site_occupancy
_atom_site_site_symmetry_order
_atom_site_calc_flag
_atom_site_refinement_flags_posn
_atom_site_refinement_flags_adp
_atom_site_refinement_flags_occupancy
_atom_site_disorder_assembly
_atom_site_disorder_group
Sb1 Sb 0.57784(2) 0.750000 0.89156(2) 0.01655(4) Uani 1 2 d S T P . .
F2 F 0.49209(9) 0.61231(5) 0.67406(9) 0.02612(17) Uani 1 1 d . . . . .
F6 F 0.27513(8) 0.67036(6) 0.84882(10) 0.03054(19) Uani 1 1 d . . . . .
F10 F 0.64532(10) 0.63247(6) 1.13190(10) 0.0357(2) Uani 1 1 d . . . . .
F4 F 0.36723(17) 0.750000 0.27197(13) 0.0389(3) Uani 1 2 d S T P . .
F8 F 0.28069(11) 0.47004(6) 1.18142(11) 0.0403(2) Uani 1 1 d . . . . .
C1 C 0.48984(17) 0.750000 0.68580(18) 0.0179(3) Uani 1 2 d S T P . .
C5 C 0.46507(12) 0.65629(7) 0.98540(13) 0.0184(2) Uani 1 1 d . . . . .
C2 C 0.46919(13) 0.68192(8) 0.60977(13) 0.0195(2) Uani 1 1 d . . . . .
C6 C 0.33917(13) 0.63222(8) 0.95135(14) 0.0214(2) Uani 1 1 d . . . . .
C10 C 0.52273(14) 0.61278(8) 1.09131(13) 0.0220(2) Uani 1 1 d . . . . .
C9 C 0.46583(15) 0.55010(8) 1.16027(14) 0.0254(3) Uani 1 1 d . . . . .
H9 H 0.510135 0.521935 1.231828 0.030 Uiso 1 1 calc R U . . .
C7 C 0.27453(14) 0.57056(8) 1.01459(15) 0.0261(3) Uani 1 1 d . . . . .
H7 H 0.188569 0.556099 0.987627 0.031 Uiso 1 1 calc R U . . .
C3 C 0.42831(13) 0.67888(9) 0.47166(14) 0.0241(3) Uani 1 1 d . . . . .
H3 H 0.414692 0.630531 0.424420 0.029 Uiso 1 1 calc R U . . .
C4 C 0.4084(2) 0.750000 0.40645(19) 0.0258(4) Uani 1 2 d S T P . .
C8 C 0.34071(16) 0.53103(9) 1.11866(15) 0.0264(3) Uani 1 1 d . . . . .

loop_
_atom_site_aniso_label
_atom_site_aniso_U_11
_atom_site_aniso_U_22
_atom_site_aniso_U_33
_atom_site_aniso_U_23
_atom_site_aniso_U_13
_atom_site_aniso_U_12
Sb1 0.01642(6) 0.01546(6) 0.01776(6) 0.000 -0.00127(4) 0.000
F2 0.0345(4) 0.0159(3) 0.0280(4) -0.0007(3) -0.0014(3) 0.0029(3)
F6 0.0222(4) 0.0308(4) 0.0386(5) 0.0152(4) -0.0073(4) -0.0021(3)
F10 0.0326(5) 0.0376(5) 0.0369(5) 0.0130(4) -0.0156(4) -0.0090(4)
F4 0.0542(9) 0.0469(8) 0.0158(5) 0.000 -0.0052(6) 0.000
F8 0.0424(5) 0.0342(5) 0.0442(5) 0.0198(4) 0.0036(5) -0.0102(4)
C1 0.0181(7) 0.0180(7) 0.0178(7) 0.000 0.0009(6) 0.000
C5 0.0214(5) 0.0153(5) 0.0184(5) 0.0007(4) 0.0005(4) 0.0004(4)
C2 0.0201(5) 0.0180(5) 0.0204(5) -0.0003(4) 0.0012(4) 0.0011(4)
C6 0.0217(5) 0.0188(5) 0.0236(5) 0.0040(5) -0.0002(4) 0.0018(4)
C10 0.0253(6) 0.0204(6) 0.0203(5) 0.0005(4) -0.0025(4) -0.0002(5)
C9 0.0336(7) 0.0221(6) 0.0204(5) 0.0040(5) -0.0011(5) 0.0006(5)
C7 0.0232(6) 0.0243(6) 0.0308(6) 0.0049(5) 0.0025(5) -0.0024(5)
C3 0.0269(6) 0.0261(6) 0.0191(5) -0.0055(5) 0.0013(4) 0.0000(5)
C4 0.0283(9) 0.0338(11) 0.0152(7) 0.000 0.0011(6) 0.000
C8 0.0325(7) 0.0204(6) 0.0263(6) 0.0051(5) 0.0066(5) -0.0025(5)

loop_
_atom_type_symbol
_atom_type_description
_atom_type_scat_dispersion_real
_atom_type_scat_dispersion_imag
_atom_type_scat_source
C C 0.0033 0.0016 'International Tables Vol C Tables 4.2.6.8 and 6.1.1.4'
H H 0.0000 0.0000 'International Tables Vol C Tables 4.2.6.8 and 6.1.1.4'
F F 0.0171 0.0103 'International Tables Vol C Tables 4.2.6.8 and 6.1.1.4'
Sb Sb -0.5866 1.5461 'International Tables Vol C Tables 4.2.6.8 and 6.1.1.4'

loop_
_exptl_crystal_face_index_h
_exptl_crystal_face_index_k
_exptl_crystal_face_index_l
_exptl_crystal_face_perp_dist
2 0 1 0.2561
0 1 -1 0.0645
0 1 0 0.1567
0 -1 0 0.1878
-1 0 0 0.3155
0 -1 1 0.1146
0 1 1 0.1680
0 -1 -1 0.1496
1 -1 0 0.3106
1 0 -1 0.1872

loop_
_geom_angle_atom_site_label_1
_geom_angle_atom_site_label_2
_geom_angle_atom_site_label_3
_geom_angle
_geom_angle_site_symmetry_1
_geom_angle_site_symmetry_3
_geom_angle_publ_flag
C1 Sb1 C5 98.79(4) . 7_575 ?
C1 Sb1 C5 98.79(4) . . ?
C5 Sb1 C5 95.13(7) 7_575 . ?
C2 C1 Sb1 122.64(8) 7_575 . ?
C2 C1 Sb1 122.64(8) . . ?
C2 C1 C2 113.92(16) 7_575 . ?
C6 C5 Sb1 128.00(9) . . ?
C10 C5 Sb1 117.98(9) . . ?
C10 C5 C6 114.02(12) . . ?
F2 C2 C1 118.08(11) . . ?
F2 C2 C3 116.73(12) . . ?
C3 C2 C1 125.18(13) . . ?
F6 C6 C5 118.61(11) . . ?
F6 C6 C7 116.85(12) . . ?
C7 C6 C5 124.53(12) . . ?
F10 C10 C5 118.04(12) . . ?
F10 C10 C9 116.47(12) . . ?
C9 C10 C5 125.49(13) . . ?
C10 C9 H9 122.1 . . ?
C8 C9 C10 115.88(13) . . ?
C8 C9 H9 122.1 . . ?
C6 C7 H7 121.6 . . ?
C8 C7 C6 116.81(13) . . ?
C8 C7 H7 121.6 . . ?
C2 C3 H3 121.9 . . ?
C4 C3 C2 116.18(14) . . ?
C4 C3 H3 121.9 . . ?
F4 C4 C3 118.34(9) . . ?
F4 C4 C3 118.34(9) . 7_575 ?
C3 C4 C3 123.33(18) . 7_575 ?
F8 C8 C9 118.53(13) . . ?
F8 C8 C7 118.21(14) . . ?
C7 C8 C9 123.26(13) . . ?

loop_
_geom_bond_atom_site_label_1
_geom_bond_atom_site_label_2
_geom_bond_distance
_geom_bond_site_symmetry_2
_geom_bond_publ_flag
Sb1 C1 2.1592(17) . ?
Sb1 C5 2.1657(12) 7_575 ?
Sb1 C5 2.1657(12) . ?
F2 C2 1.3567(15) . ?
F6 C6 1.3451(15) . ?
F10 C10 1.3564(17) . ?
F4 C4 1.350(2) . ?
F8 C8 1.3486(16) . ?
C1 C2 1.3852(16) . ?
C1 C2 1.3852(16) 7_575 ?
C5 C6 1.3920(18) . ?
C5 C10 1.3856(17) . ?
C2 C3 1.3830(18) . ?
C6 C7 1.3814(18) . ?
C10 C9 1.3839(19) . ?
C9 H9 0.9500 . ?
C9 C8 1.381(2) . ?
C7 H7 0.9500 . ?
C7 C8 1.378(2) . ?
C3 H3 0.9500 . ?
C3 C4 1.3783(17) . ?

loop_
_geom_torsion_atom_site_label_1
_geom_torsion_atom_site_label_2
_geom_torsion_atom_site_label_3
_geom_torsion_atom_site_label_4
_geom_torsion
_geom_torsion_site_symmetry_1
_geom_torsion_site_symmetry_2
_geom_torsion_site_symmetry_3
_geom_torsion_site_symmetry_4
_geom_torsion_publ_flag
Sb1 C1 C2 F2 7.44(19) . . . . ?
Sb1 C1 C2 C3 -171.68(11) . . . . ?
Sb1 C5 C6 F6 -0.50(18) . . . . ?
Sb1 C5 C6 C7 178.64(11) . . . . ?
Sb1 C5 C10 F10 1.33(17) . . . . ?
Sb1 C5 C10 C9 -178.58(11) . . . . ?
F2 C2 C3 C4 -178.47(14) . . . . ?
F6 C6 C7 C8 179.38(13) . . . . ?
F10 C10 C9 C8 179.55(13) . . . . ?
C1 C2 C3 C4 0.7(2) . . . . ?
C5 C6 C7 C8 0.2(2) . . . . ?
C5 C10 C9 C8 -0.5(2) . . . . ?
C2 C1 C2 F2 177.44(8) 7_575 . . . ?
C2 C1 C2 C3 -1.7(3) 7_575 . . . ?
C2 C3 C4 F4 -179.35(16) . . . . ?
C2 C3 C4 C3 0.5(3) . . . 7_575 ?
C6 C5 C10 F10 -179.62(12) . . . . ?
C6 C5 C10 C9 0.5(2) . . . . ?
C6 C7 C8 F8 -179.34(13) . . . . ?
C6 C7 C8 C9 -0.3(2) . . . . ?
C10 C5 C6 F6 -179.44(12) . . . . ?
C10 C5 C6 C7 -0.3(2) . . . . ?
C10 C9 C8 F8 179.48(13) . . . . ?
C10 C9 C8 C7 0.4(2) . . . . ?

loop_
_exptl_oxdiff_crystal_face_indexfrac_h
_exptl_oxdiff_crystal_face_indexfrac_k
_exptl_oxdiff_crystal_face_indexfrac_l
_exptl_oxdiff_crystal_face_x
_exptl_oxdiff_crystal_face_y
_exptl_oxdiff_crystal_face_z
2.0001 -0.0008 0.9971 -0.0840 0.1255 0.0431
-0.0014 0.9994 -0.9972 -0.0358 -0.0745 0.0196
0.0004 0.9989 0.0003 0.0006 -0.0131 0.0395
-0.0004 -0.9989 -0.0003 -0.0006 0.0131 -0.0395
-0.9991 0.0002 0.0002 0.0602 -0.0320 -0.0116
0.0014 -0.9994 0.9972 0.0358 0.0745 -0.0196
0.0022 0.9984 0.9978 0.0370 0.0484 0.0593
-0.0022 -0.9984 -0.9978 -0.0370 -0.0484 -0.0593
0.9987 -0.9991 -0.0005 -0.0609 0.0451 -0.0278
0.9973 0.0004 -0.9977 -0.0966 -0.0295 -0.0082
